data_2214000
loop_
_publ_author_name
'Liu, Yen-Hsiang'
'Chung, Huey-Ting'

_publ_section_title
;
 Poly[triaquabis(\m-benzene-1,2,4-tricarboxylato)zinc(II)dipotassium(I)]
;
_journal_coeditor_code XU2244
_journal_issue 6
_journal_name_full 'Acta Crystallographica Section E'
_journal_page_first m1555
_journal_page_last m1556
_journal_paper_doi 10.1107/S1600536807020818
_journal_volume 63
_journal_year 2007
_chemical_formula_iupac '[K2 Zn (C9 H4 O6)2 (H2 O)3]'
_chemical_formula_moiety 'C18 H14 K2 O15 Zn'
_chemical_formula_sum 'C18 H14 K2 O15 Zn'
_chemical_formula_weight 613.86
_chemical_name_systematic
;
Poly[triaquabis(\m-benzene-1,2,4-tricarboxylato)zinc(II)dipotassium(I)]
;
_space_group_IT_number 2
_symmetry_cell_setting triclinic
_symmetry_space_group_name_Hall '-P 1'
_symmetry_space_group_name_H-M 'P -1'
_audit_creation_method 'WinGX routine CIF_UPDATE'
_cell_angle_alpha 93.3720(10)
_cell_angle_beta 91.8210(10)
_cell_angle_gamma 102.932(2)
_cell_formula_units_Z 2
_cell_length_a 6.9626(2)
_cell_length_b 7.0317(2)
_cell_length_c 22.9019(5)
_cell_measurement_reflns_used 12853
_cell_measurement_temperature 200(2)
_cell_measurement_theta_max 25.4
_cell_measurement_theta_min 2.0
_cell_volume 1089.76(5)
_computing_cell_refinement 'SCALEPACK (Otwinowski & Minor, 1997)'
_computing_data_collection 'COLLECT (Nonius, 2000)'
_computing_data_reduction 'SCALEPACK and DENZO (Otwinowski & Minor, 1997)'
_computing_molecular_graphics 'ORTEP-3 for Windows (Farrugia, 1997)'
_computing_publication_material 'WinGX (Farrugia, 1999)'
_computing_structure_refinement 'SHELXL97 (Sheldrick, 1997)'
_computing_structure_solution 'SHELXS97 (Sheldrick, 1997)'
_diffrn_ambient_temperature 200(2)
_diffrn_measured_fraction_theta_full 0.99
_diffrn_measured_fraction_theta_max 0.99
_diffrn_measurement_device '95mm CCD camera on \k-goniostat'
_diffrn_measurement_device_type 'Nonius KappaCCD'
_diffrn_measurement_method 'CCD rotation images, thick slices'
_diffrn_radiation_monochromator graphite
_diffrn_radiation_source 'fine-focus sealed tube'
_diffrn_radiation_type MoK\a
_diffrn_radiation_wavelength 0.71073
_diffrn_reflns_av_R_equivalents 0.059
_diffrn_reflns_limit_h_max 8
_diffrn_reflns_limit_h_min -8
_diffrn_reflns_limit_k_max 8
_diffrn_reflns_limit_k_min -8
_diffrn_reflns_limit_l_max 27
_diffrn_reflns_limit_l_min -27
_diffrn_reflns_number 14633
_diffrn_reflns_theta_full 25.3
_diffrn_reflns_theta_max 25.3
_diffrn_reflns_theta_min 2.6
_exptl_absorpt_coefficient_mu 1.59
_exptl_absorpt_correction_T_max 0.792
_exptl_absorpt_correction_T_min 0.697
_exptl_absorpt_correction_type multi-scan
_exptl_absorpt_process_details '(Blessing, 1995)'
_exptl_crystal_colour colorless
_exptl_crystal_density_diffrn 1.871
_exptl_crystal_density_method 'not measured'
_exptl_crystal_description block
_exptl_crystal_F_000 620
_exptl_crystal_size_max 0.24
_exptl_crystal_size_mid 0.16
_exptl_crystal_size_min 0.14
_refine_diff_density_max 0.573
_refine_diff_density_min -0.819
_refine_ls_goodness_of_fit_ref 1.097
_refine_ls_hydrogen_treatment constr
_refine_ls_matrix_type full
_refine_ls_number_parameters 335
_refine_ls_number_reflns 3966
_refine_ls_number_restraints 0
_refine_ls_restrained_S_all 1.097
_refine_ls_R_factor_gt 0.032
_refine_ls_shift/su_max 0.001
_refine_ls_structure_factor_coef Fsqd
_refine_ls_weighting_details 'calc w=1/[\s^2^(Fo^2^)+(0.0676P)^2^+0.4828P] where P=(Fo^2^+2Fc^2^)/3'
_refine_ls_weighting_scheme calc
_refine_ls_wR_factor_ref 0.110
_reflns_number_gt 3510
_reflns_number_total 3966
_reflns_threshold_expression I>2\s(I)
_cod_data_source_file xu2244.cif
_cod_data_source_block I
_cod_database_code 2214000
_cod_database_fobs_code 2214000

loop_
_symmetry_equiv_pos_as_xyz
'x, y, z'
'-x, -y, -z'

loop_
_atom_site_type_symbol
_atom_site_label
_atom_site_fract_x
_atom_site_fract_y
_atom_site_fract_z
_atom_site_U_iso_or_equiv
_atom_site_adp_type
_atom_site_calc_flag
_atom_site_refinement_flags
_atom_site_occupancy
Zn Zn1 0.27940(4) -0.36692(4) 0.253459(12) 0.01718(13) Uani d . 1
K K1 0.77901(9) 0.24823(10) 0.19488(3) 0.02317(17) Uani d . 1
K K2 1.16808(11) 0.11542(10) 0.31443(3) 0.0338(2) Uani d . 1
O O1 0.1876(3) -0.2183(3) 0.18857(8) 0.0217(4) Uani d . 1
O O2 0.4098(3) 0.0485(3) 0.22169(8) 0.0227(4) Uani d . 1
O O3 0.1914(3) 0.3713(3) 0.20653(8) 0.0202(4) Uani d . 1
O O4 0.4817(3) 0.5199(3) 0.17720(9) 0.0282(5) Uani d . 1
O O5 0.2264(4) -0.0941(3) -0.08408(9) 0.0329(5) Uani d . 1
O O6 0.1906(3) -0.3381(3) -0.02374(9) 0.0288(5) Uani d . 1
H H6A 0.1826 -0.4072 -0.0553 0.043 Uiso d R 1
O O7 0.5338(3) -0.2617(3) 0.30286(8) 0.0217(4) Uani d . 1
O O8A 0.376(4) -0.532(4) 0.3400(17) 0.028(4) Uani d P 0.65(14)
O O8B 0.418(9) -0.565(7) 0.3281(18) 0.028(6) Uani d P 0.35(14)
O O9 0.8514(4) -0.5486(4) 0.29773(10) 0.0434(7) Uani d . 1
O O10 1.1090(3) -0.2940(3) 0.31484(9) 0.0306(5) Uani d . 1
O O11 1.0028(3) -0.1760(4) 0.59028(9) 0.0373(6) Uani d . 1
O O12 1.2497(3) -0.2064(3) 0.53400(9) 0.0293(5) Uani d . 1
H H12A 1.3154 -0.1794 0.566 0.044 Uiso d R 1
O O19 0.8485(3) -0.0771(3) 0.23775(10) 0.0344(5) Uani d . 1
H H19A 0.746 -0.1471 0.2487 0.052 Uiso d R 1
H H19B 0.9172 -0.1474 0.2248 0.052 Uiso d R 1
O O29 0.8373(3) 0.5706(3) 0.12087(9) 0.0328(5) Uani d . 1
H H29A 0.9323 0.6572 0.136 0.049 Uiso d R 1
H H29B 0.7313 0.5771 0.1377 0.049 Uiso d R 1
O O39 1.5575(4) 0.1191(4) 0.36191(11) 0.0464(7) Uani d . 1
H H39A 1.596 0.2006 0.3385 0.07 Uiso d R 1
H H39B 1.5545 0.0113 0.3441 0.07 Uiso d R 1
C C1 0.2774(4) 0.0367(4) 0.12477(11) 0.0170(6) Uani d . 1
C C2 0.3064(4) 0.2379(4) 0.11950(11) 0.0170(6) Uani d . 1
C C3 0.3075(4) 0.3100(4) 0.06403(12) 0.0225(6) Uani d . 1
H H3A 0.3281 0.4469 0.0604 0.027 Uiso calc R 1
C C4 0.2788(4) 0.1837(4) 0.01401(12) 0.0234(6) Uani d . 1
H H4A 0.2795 0.2339 -0.0236 0.028 Uiso calc R 1
C C5 0.2490(4) -0.0174(4) 0.01922(11) 0.0196(6) Uani d . 1
C C6 0.2483(4) -0.0891(4) 0.07450(11) 0.0185(6) Uani d . 1
H H6B 0.2277 -0.226 0.078 0.022 Uiso calc R 1
C C7 0.2941(4) -0.0466(4) 0.18321(11) 0.0171(6) Uani d . 1
C C8 0.3316(4) 0.3842(4) 0.17159(11) 0.0182(6) Uani d . 1
C C9 0.2214(4) -0.1521(5) -0.03494(12) 0.0226(6) Uani d . 1
C C10 0.6679(4) -0.3545(4) 0.39147(12) 0.0201(6) Uani d . 1
C C11 0.8697(4) -0.3471(4) 0.38576(11) 0.0180(6) Uani d . 1
C C12 0.9984(4) -0.2982(4) 0.43456(11) 0.0200(6) Uani d . 1
H H12B 1.1354 -0.2897 0.4306 0.024 Uiso calc R 1
C C13 0.9280(4) -0.2618(4) 0.48920(12) 0.0198(6) Uani d . 1
C C14 0.7285(4) -0.2712(5) 0.49488(13) 0.0261(7) Uani d . 1
H H14A 0.6803 -0.2468 0.5323 0.031 Uiso calc R 1
C C15 0.5998(4) -0.3157(5) 0.44640(12) 0.0258(7) Uani d . 1
H H15A 0.4636 -0.32 0.4505 0.031 Uiso calc R 1
C C16 0.5225(4) -0.3940(4) 0.33973(12) 0.0230(6) Uani d . 1
C C17 0.9456(4) -0.4033(5) 0.32786(12) 0.0231(6) Uani d . 1
C C18 1.0629(4) -0.2102(4) 0.54277(12) 0.0223(6) Uani d . 1

loop_
_atom_site_aniso_label
_atom_site_aniso_U_11
_atom_site_aniso_U_22
_atom_site_aniso_U_33
_atom_site_aniso_U_12
_atom_site_aniso_U_13
_atom_site_aniso_U_23
Zn1 0.0197(2) 0.0186(2) 0.01313(19) 0.00488(14) -0.00094(13) -0.00035(13)
K1 0.0247(3) 0.0265(4) 0.0166(3) 0.0027(3) 0.0002(2) -0.0008(3)
K2 0.0454(4) 0.0258(4) 0.0249(4) -0.0029(3) 0.0128(3) -0.0056(3)
O1 0.0278(11) 0.0211(11) 0.0161(9) 0.0049(9) 0.0005(8) 0.0037(8)
O2 0.0265(11) 0.0255(11) 0.0151(10) 0.0045(9) -0.0008(8) -0.0001(8)
O3 0.0225(10) 0.0214(11) 0.0169(9) 0.0055(8) 0.0049(8) -0.0018(8)
O4 0.0266(11) 0.0280(12) 0.0251(11) -0.0024(10) 0.0027(9) -0.0062(9)
O5 0.0528(14) 0.0319(13) 0.0132(10) 0.0081(11) 0.0021(9) 0.0003(9)
O6 0.0440(13) 0.0226(12) 0.0179(10) 0.0049(10) 0.0014(9) -0.0043(8)
O7 0.0226(10) 0.0261(12) 0.0161(10) 0.0043(9) -0.0007(8) 0.0039(8)
O8A 0.027(5) 0.018(4) 0.036(7) 0.000(3) -0.009(5) 0.001(4)
O8B 0.033(10) 0.022(8) 0.028(7) 0.002(7) -0.003(7) -0.002(6)
O9 0.0389(14) 0.0559(17) 0.0301(13) 0.0070(12) -0.0029(10) -0.0245(12)
O10 0.0401(13) 0.0324(13) 0.0203(11) 0.0089(10) 0.0122(9) 0.0018(9)
O11 0.0357(13) 0.0602(17) 0.0169(11) 0.0150(12) 0.0005(9) -0.0061(10)
O12 0.0244(11) 0.0437(14) 0.0194(10) 0.0087(10) -0.0036(8) -0.0042(9)
O19 0.0293(12) 0.0308(13) 0.0452(14) 0.0084(10) 0.0108(10) 0.0099(11)
O29 0.0361(13) 0.0312(13) 0.0266(11) 0.0004(10) 0.0056(9) -0.0089(10)
O39 0.0659(18) 0.0344(14) 0.0400(14) 0.0210(13) -0.0280(13) -0.0098(11)
C1 0.0155(13) 0.0198(15) 0.0160(13) 0.0043(11) 0.0023(10) 0.0011(11)
C2 0.0148(13) 0.0207(15) 0.0156(13) 0.0040(11) 0.0023(10) 0.0005(11)
C3 0.0290(16) 0.0197(16) 0.0199(14) 0.0073(13) 0.0022(12) 0.0031(12)
C4 0.0298(16) 0.0277(17) 0.0142(13) 0.0091(13) 0.0011(11) 0.0049(12)
C5 0.0194(14) 0.0229(16) 0.0149(13) 0.0024(12) 0.0008(11) -0.0015(11)
C6 0.0197(14) 0.0185(15) 0.0169(13) 0.0031(11) 0.0020(11) 0.0014(11)
C7 0.0195(14) 0.0204(15) 0.0137(13) 0.0094(12) 0.0045(11) -0.0011(11)
C8 0.0216(14) 0.0196(15) 0.0143(13) 0.0073(12) -0.0012(11) 0.0006(11)
C9 0.0224(15) 0.0277(17) 0.0172(14) 0.0047(13) 0.0017(11) -0.0001(12)
C10 0.0236(15) 0.0196(15) 0.0167(13) 0.0043(12) -0.0027(11) 0.0030(11)
C11 0.0225(14) 0.0181(15) 0.0133(13) 0.0048(12) 0.0004(10) 0.0009(10)
C12 0.0212(14) 0.0246(16) 0.0154(13) 0.0075(12) 0.0011(11) 0.0017(11)
C13 0.0223(14) 0.0205(15) 0.0162(13) 0.0043(12) -0.0001(11) 0.0008(11)
C14 0.0258(16) 0.0369(19) 0.0163(14) 0.0082(14) 0.0057(12) -0.0001(12)
C15 0.0179(14) 0.0389(19) 0.0211(15) 0.0067(13) 0.0021(11) 0.0029(13)
C16 0.0244(15) 0.0224(16) 0.0212(15) 0.0037(13) -0.0032(12) 0.0011(12)
C17 0.0261(16) 0.0297(17) 0.0161(14) 0.0129(14) -0.0016(12) -0.0015(12)
C18 0.0281(16) 0.0232(16) 0.0168(14) 0.0084(13) 0.0012(12) -0.0002(11)

loop_
_atom_type_symbol
_atom_type_description
_atom_type_scat_dispersion_real
_atom_type_scat_dispersion_imag
_atom_type_scat_source
Zn Zn 0.2839 1.4301 'International Tables Vol C Tables 4.2.6.8 and 6.1.1.4'
K K 0.2009 0.2494 'International Tables Vol C Tables 4.2.6.8 and 6.1.1.4'
O O 0.0106 0.006 'International Tables Vol C Tables 4.2.6.8 and 6.1.1.4'
C C 0.0033 0.0016 'International Tables Vol C Tables 4.2.6.8 and 6.1.1.4'
H H 0 0 'International Tables Vol C Tables 4.2.6.8 and 6.1.1.4'

loop_
_geom_angle_atom_site_label_1
_geom_angle_atom_site_label_2
_geom_angle_atom_site_label_3
_geom_angle_site_symmetry_1
_geom_angle_site_symmetry_3
_geom_angle
O10 Zn1 O1 1_455 . 97.31(8)
O10 Zn1 O3 1_455 1_545 119.28(9)
O1 Zn1 O3 . 1_545 92.78(8)
O10 Zn1 O7 1_455 . 93.83(9)
O1 Zn1 O7 . . 122.86(8)
O3 Zn1 O7 1_545 . 128.48(8)
O9 K1 O19 1_565 . 93.43(8)
O9 K1 O5 1_565 2_655 168.09(8)
O19 K1 O5 . 2_655 91.36(7)
O9 K1 O2 1_565 . 94.31(7)
O19 K1 O2 . . 77.08(7)
O5 K1 O2 2_655 . 97.39(7)
O9 K1 O3 1_565 1_655 74.95(7)
O19 K1 O3 . 1_655 82.82(6)
O5 K1 O3 2_655 1_655 94.87(7)
O2 K1 O3 . 1_655 156.63(6)
O9 K1 O29 1_565 . 98.37(8)
O19 K1 O29 . . 156.20(7)
O5 K1 O29 2_655 . 73.45(6)
O2 K1 O29 . . 122.18(6)
O3 K1 O29 1_655 . 80.42(6)
O11 K2 O8A 2_756 1_665 83.8(11)
O11 K2 O10 2_756 . 98.29(7)
O8A K2 O10 1_665 . 152.0(5)
O11 K2 O19 2_756 . 102.72(7)
O8A K2 O19 1_665 . 138.6(3)
O10 K2 O19 . . 68.50(7)
O11 K2 O2 2_756 1_655 170.71(7)
O8A K2 O2 1_665 1_655 92.8(12)
O10 K2 O2 . 1_655 80.66(6)
O19 K2 O2 . 1_655 85.54(6)
O11 K2 O39 2_756 . 99.85(7)
O8A K2 O39 1_665 . 67.6(6)
O10 K2 O39 . . 84.58(7)
O19 K2 O39 . . 146.89(7)
O2 K2 O39 1_655 . 70.88(7)
C7 O1 Zn1 . . 115.32(17)
C8 O3 Zn1 . 1_565 99.94(17)
C8 O4 Zn1 . 1_565 80.11(16)
C9 O6 H6A . . 109.5
C16 O7 Zn1 . . 100.78(17)
C17 O10 Zn1 . 1_655 124.00(19)
K1 O19 K2 . . 95.75(8)
H19A O19 H19B . . 108.3
H29A O29 H29B . . 110.1
H39A O39 H39B . . 105.4
C6 C1 C2 . . 119.4(2)
C6 C1 C7 . . 118.8(2)
C2 C1 C7 . . 121.6(2)
C3 C2 C1 . . 119.7(2)
C3 C2 C8 . . 117.4(2)
C1 C2 C8 . . 123.0(2)
C4 C3 C2 . . 120.7(3)
C4 C3 H3A . . 119.7
C2 C3 H3A . . 119.7
C3 C4 C5 . . 119.7(3)
C3 C4 H4A . . 120.1
C5 C4 H4A . . 120.1
C6 C5 C4 . . 119.6(3)
C6 C5 C9 . . 121.1(3)
C4 C5 C9 . . 119.3(2)
C5 C6 C1 . . 121.0(3)
C5 C6 H6B . . 119.5
C1 C6 H6B . . 119.5
O2 C7 O1 . . 124.4(2)
O2 C7 C1 . . 119.4(3)
O1 C7 C1 . . 116.1(2)
O4 C8 O3 . . 122.1(3)
O4 C8 C2 . . 119.5(2)
O3 C8 C2 . . 118.3(2)
O5 C9 O6 . . 124.1(3)
O5 C9 C5 . . 122.9(3)
O6 C9 C5 . . 113.0(2)
C15 C10 C11 . . 119.3(3)
C15 C10 C16 . . 118.3(3)
C11 C10 C16 . . 122.4(2)
C12 C11 C10 . . 119.7(2)
C12 C11 C17 . . 119.7(2)
C10 C11 C17 . . 120.5(2)
C11 C12 C13 . . 120.4(3)
C11 C12 H12B . . 119.8
C13 C12 H12B . . 119.8
C14 C13 C12 . . 119.9(3)
C14 C13 C18 . . 118.5(2)
C12 C13 C18 . . 121.6(3)
C15 C14 C13 . . 120.2(3)
C15 C14 H14A . . 119.9
C13 C14 H14A . . 119.9
C14 C15 C10 . . 120.5(3)
C14 C15 H15A . . 119.7
C10 C15 H15A . . 119.7
O8A C16 O7 . . 121.6(6)
O8B C16 O7 . . 121.3(10)
O8A C16 C10 . . 119.0(9)
O8B C16 C10 . . 119.6(14)
O7 C16 C10 . . 117.9(3)
O9 C17 O10 . . 125.5(3)
O9 C17 C11 . . 119.6(3)
O10 C17 C11 . . 114.8(3)
O11 C18 O12 . . 123.2(3)
O11 C18 C13 . . 121.9(3)
O12 C18 C13 . . 114.9(2)

loop_
_geom_bond_atom_site_label_1
_geom_bond_atom_site_label_2
_geom_bond_site_symmetry_2
_geom_bond_distance
_geom_bond_publ_flag
Zn1 O1 . 2.0322(19) y
Zn1 O3 1_545 2.0343(19) y
Zn1 O4 1_545 2.482(2) ?
Zn1 O7 . 2.0379(19) y
Zn1 O10 1_455 1.985(2) y
K1 O2 . 2.746(2) y
K1 O3 1_655 2.807(2) y
K1 O5 2_655 2.696(2) y
K1 O9 1_565 2.655(2) y
K1 O19 . 2.676(2) y
K1 O29 . 2.874(2) y
K2 O2 1_655 2.833(2) y
K2 O8A 1_665 2.600(19) y
K2 O8B 1_665 2.51(2) ?
K2 O10 . 2.816(2) y
K2 O11 2_756 2.577(2) y
K2 O19 . 2.827(2) y
K2 O39 . 2.883(2) y
O1 C7 . 1.283(3) ?
O2 C7 . 1.232(3) ?
O3 C8 . 1.272(3) ?
O4 C8 . 1.245(3) ?
O5 C9 . 1.218(4) ?
O6 C9 . 1.319(4) ?
O6 H6A . 0.8401 ?
O7 C16 . 1.284(3) ?
O8A C16 . 1.239(14) ?
O8B C16 . 1.27(3) ?
O9 C17 . 1.240(4) ?
O10 C17 . 1.278(4) ?
O11 C18 . 1.208(4) ?
O12 C18 . 1.317(4) ?
O12 H12A . 0.8399 ?
O19 H19A . 0.8262 ?
O19 H19B . 0.8125 ?
O29 H29A . 0.8421 ?
O29 H29B . 0.8527 ?
O39 H39A . 0.8147 ?
O39 H39B . 0.835 ?
C1 C6 . 1.390(4) ?
C1 C2 . 1.397(4) ?
C1 C7 . 1.504(4) ?
C2 C3 . 1.395(4) ?
C2 C8 . 1.508(4) ?
C3 C4 . 1.388(4) ?
C3 H3A . 0.95 ?
C4 C5 . 1.395(4) ?
C4 H4A . 0.95 ?
C5 C6 . 1.390(4) ?
C5 C9 . 1.496(4) ?
C6 H6B . 0.95 ?
C10 C15 . 1.392(4) ?
C10 C11 . 1.405(4) ?
C10 C16 . 1.505(4) ?
C11 C12 . 1.387(4) ?
C11 C17 . 1.507(4) ?
C12 C13 . 1.389(4) ?
C12 H12B . 0.95 ?
C13 C14 . 1.386(4) ?
C13 C18 . 1.497(4) ?
C14 C15 . 1.380(4) ?
C14 H14A . 0.95 ?
C15 H15A . 0.95 ?

loop_
_geom_hbond_atom_site_label_D
_geom_hbond_atom_site_label_H
_geom_hbond_atom_site_label_A
_geom_hbond_site_symmetry_A
_geom_hbond_distance_DH
_geom_hbond_distance_HA
_geom_hbond_distance_DA
_geom_hbond_angle_DHA
O6 H6A O29 2_655 0.84 1.82 2.657(3) 176
O12 H12A O39 2_856 0.84 1.83 2.668(3) 176
O19 H19A O7 . 0.83 2.02 2.805(3) 159
O19 H19B O1 1_655 0.81 2.22 2.986(3) 156
O29 H29A O1 1_665 0.84 2.10 2.903(3) 159
O29 H29B O4 . 0.85 1.96 2.790(3) 165
O39 H39B O7 1_655 0.84 2.06 2.896(3) 177
